data_7118940
loop_
_publ_author_name
'Pozo, Iago'
'Cobas, Agust\'in'
'Pe\~na, Diego'
'Guiti\'an, Enrique'
'P\'erez, Dolores'

_publ_section_title
;
 1,7-Naphthodiyne: a new platform for the synthesis of novel, sterically
 congested PAHs.
;
_journal_issue 32
_journal_name_full 'Chemical communications (Cambridge, England)'
_journal_page_first 5534
_journal_page_last 5537
_journal_paper_doi 10.1039/c6cc01214k
_journal_volume 52
_journal_year 2016
_chemical_formula_moiety 'C38 H24, C H Cl3'
_chemical_formula_sum 'C39 H25 Cl3'
_chemical_formula_weight 599.94
_chemical_name_systematic IP101F2_B
_space_group_crystal_system monoclinic
_space_group_IT_number 14
_space_group_name_Hall '-P 2ybc'
_space_group_name_H-M_alt 'P 1 21/c 1'
_symmetry_space_group_name_Hall '-P 2ybc'
_symmetry_space_group_name_H-M 'P 1 21/c 1'
_atom_sites_solution_hydrogens geom
_atom_sites_solution_primary other
_atom_sites_solution_secondary difmap
_audit_block_doi 10.5517/cc1kfln7
_audit_conform_dict_location ftp://ftp.iucr.org/pub/cif_core.dic
_audit_conform_dict_name cif_core.dic
_audit_conform_dict_version 2.4.3
_audit_creation_date 2015-09-16T13:06:12-00:00
_audit_creation_method 'WinGX routine CIF_UPDATE'
_audit_update_record
;
2015-12-17 deposited with the CCDC.
2016-03-17 downloaded from the CCDC.
;
_cell_angle_alpha 90
_cell_angle_beta 102.591(2)
_cell_angle_gamma 90
_cell_formula_units_Z 4
_cell_length_a 14.0105(5)
_cell_length_b 13.0164(5)
_cell_length_c 16.1008(6)
_cell_measurement_reflns_used 8218
_cell_measurement_temperature 100(2)
_cell_measurement_theta_max 24.1
_cell_measurement_theta_min 2.59
_cell_measurement_wavelength 0.71073
_cell_volume 2865.63(19)
_computing_cell_refinement 'SAINT V8.34A integration software'
_computing_data_collection 'Bruker APEX2 software'
_computing_data_reduction 'SORTAV (Blessing, 1995)'
_computing_molecular_graphics 'ORTEP-3 for Windows (Farrugia, 2012)'
_computing_publication_material 'WinGX publication routines (Farrugia, 2012)'
_computing_structure_refinement 'SHELXL-2014/7 (Sheldrick, 2014)'
_computing_structure_solution 'SHELXT-2014 (Sheldrick, 2014)'
_diffrn_ambient_temperature 100(2)
_diffrn_detector 'APEX-II CCD'
_diffrn_measured_fraction_theta_full 1
_diffrn_measured_fraction_theta_max 0.999
_diffrn_measurement_device '\k-geometry diffractometer'
_diffrn_measurement_device_type 'Bruker APEX-II'
_diffrn_measurement_method '\f or \w oscillation scans'
_diffrn_orient_matrix_UB_11 0.002429
_diffrn_orient_matrix_UB_12 -0.073049
_diffrn_orient_matrix_UB_13 -0.018663
_diffrn_orient_matrix_UB_21 0.003805
_diffrn_orient_matrix_UB_22 -0.02351
_diffrn_orient_matrix_UB_23 0.059763
_diffrn_orient_matrix_UB_31 -0.072994
_diffrn_orient_matrix_UB_32 -0.003656
_diffrn_orient_matrix_UB_33 -0.011404
_diffrn_radiation_monochromator graphite
_diffrn_radiation_probe x-ray
_diffrn_radiation_type MoK\a
_diffrn_radiation_wavelength 0.71073
_diffrn_reflns_av_R_equivalents 0.056
_diffrn_reflns_av_unetI/netI 0.0499
_diffrn_reflns_Laue_measured_fraction_full 1
_diffrn_reflns_Laue_measured_fraction_max 0.999
_diffrn_reflns_limit_h_max 17
_diffrn_reflns_limit_h_min -17
_diffrn_reflns_limit_k_max 16
_diffrn_reflns_limit_k_min -16
_diffrn_reflns_limit_l_max 20
_diffrn_reflns_limit_l_min -20
_diffrn_reflns_number 42574
_diffrn_reflns_point_group_measured_fraction_full 1
_diffrn_reflns_point_group_measured_fraction_max 0.999
_diffrn_reflns_reduction_process
;
        Scaled and merged with Sortav
        R.H. Blessing, (1987) Cryst. Rev. 1, 3-58
        R.H. Blessing, (1989) J. Appl. Cryst. 22, 396-397
;
_diffrn_reflns_theta_full 25.242
_diffrn_reflns_theta_max 26.418
_diffrn_reflns_theta_min 1.489
_diffrn_source 'sealed x-ray tube'
_diffrn_standards_number 0
_exptl_absorpt_coefficient_mu 0.349
_exptl_absorpt_correction_T_max 0.963
_exptl_absorpt_correction_T_min 0.804
_exptl_absorpt_correction_type multi-scan
_exptl_absorpt_process_details
;
SADABS-2014/5 - Bruker AXS area detector scaling and absorption correction
;
_exptl_crystal_colour yellow
_exptl_crystal_density_diffrn 1.391
_exptl_crystal_density_method 'not measured'
_exptl_crystal_description plate
_exptl_crystal_F_000 1240
_exptl_crystal_size_max 0.36
_exptl_crystal_size_mid 0.2
_exptl_crystal_size_min 0.05
_refine_diff_density_max 0.474
_refine_diff_density_min -0.57
_refine_diff_density_rms 0.062
_refine_ls_extinction_method none
_refine_ls_goodness_of_fit_ref 1.044
_refine_ls_hydrogen_treatment constr
_refine_ls_matrix_type full
_refine_ls_number_constraints 0
_refine_ls_number_parameters 416
_refine_ls_number_reflns 5875
_refine_ls_number_restraints 138
_refine_ls_restrained_S_all 1.085
_refine_ls_R_factor_all 0.0821
_refine_ls_R_factor_gt 0.0476
_refine_ls_shift/su_max 0.003
_refine_ls_shift/su_mean 0
_refine_ls_structure_factor_coef Fsqd
_refine_ls_weighting_details 'w=1/[\s^2^(Fo^2^)+(0.0428P)^2^+2.0623P] where P=(Fo^2^+2Fc^2^)/3'
_refine_ls_weighting_scheme calc
_refine_ls_wR_factor_gt 0.097
_refine_ls_wR_factor_ref 0.1102
_reflns_Friedel_coverage 0
_reflns_number_gt 4163
_reflns_number_total 5875
_reflns_threshold_expression 'I > 2\s(I)'
_cod_data_source_file c6cc01214k2.cif
_cod_data_source_block shelx
_cod_depositor_comments 'Adding full bibliography for 7118939--7118940.cif.'
_cod_database_code 7118940
_shelx_estimated_absorpt_t_min 0.885
_shelx_estimated_absorpt_t_max 0.983

loop_
_space_group_symop_operation_xyz
'x, y, z'
'-x, y+1/2, -z+1/2'
'-x, -y, -z'
'x, -y-1/2, z-1/2'

loop_
_atom_site_label
_atom_site_type_symbol
_atom_site_fract_x
_atom_site_fract_y
_atom_site_fract_z
_atom_site_U_iso_or_equiv
_atom_site_adp_type
_atom_site_occupancy
_atom_site_site_symmetry_order
_atom_site_calc_flag
_atom_site_refinement_flags_posn
_atom_site_refinement_flags_adp
_atom_site_refinement_flags_occupancy
_atom_site_disorder_assembly
_atom_site_disorder_group
C1 C 0.43976(15) 0.39398(16) 0.41759(13) 0.0154(5) Uani 1 1 d . . . . .
C2 C 0.42588(15) 0.34061(16) 0.49242(13) 0.0146(4) Uani 1 1 d . . . . .
C3 C 0.32816(15) 0.33787(15) 0.50544(13) 0.0141(4) Uani 1 1 d . . . . .
C4 C 0.25085(15) 0.37332(16) 0.44377(13) 0.0156(5) Uani 1 1 d . . . . .
C5 C 0.26483(15) 0.41477(16) 0.36694(13) 0.0169(5) Uani 1 1 d . . . . .
H5 H 0.2103 0.4343 0.3236 0.02 Uiso 1 1 calc R U . . .
C6 C 0.35760(15) 0.42667(16) 0.35539(13) 0.0167(5) Uani 1 1 d . . . . .
H6 H 0.3675 0.4576 0.3045 0.02 Uiso 1 1 calc R U . . .
C7 C 0.29719(15) 0.31696(16) 0.58990(13) 0.0148(5) Uani 1 1 d . . . . .
H7 H 0.3527 0.2935 0.6361 0.018 Uiso 1 1 calc R U . . .
C8 C 0.15368(15) 0.37792(16) 0.47157(13) 0.0156(5) Uani 1 1 d . . . . .
H8 H 0.0985 0.4013 0.4251 0.019 Uiso 1 1 calc R U . . .
C9 C 0.21296(15) 0.24011(16) 0.57130(14) 0.0166(5) Uani 1 1 d . . . . .
C10 C 0.20708(16) 0.14850(17) 0.61316(15) 0.0204(5) Uani 1 1 d . . . . .
H10 H 0.2604 0.1254 0.6562 0.024 Uiso 1 1 calc R U . . .
C11 C 0.12173(17) 0.09053(17) 0.59118(16) 0.0250(5) Uani 1 1 d . . . . .
H11 H 0.1166 0.0275 0.6197 0.03 Uiso 1 1 calc R U . . .
C12 C 0.04431(17) 0.12381(18) 0.52818(16) 0.0253(5) Uani 1 1 d . . . . .
H12 H -0.0137 0.0839 0.5141 0.03 Uiso 1 1 calc R U . . .
C13 C 0.05107(16) 0.21562(17) 0.48533(15) 0.0214(5) Uani 1 1 d . . . . .
H13 H -0.0017 0.238 0.4414 0.026 Uiso 1 1 calc R U . . .
C14 C 0.13497(15) 0.27363(16) 0.50730(13) 0.0167(5) Uani 1 1 d . . . . .
C15 C 0.25188(15) 0.41723(16) 0.61134(13) 0.0150(4) Uani 1 1 d . . . . .
C16 C 0.28260(15) 0.47395(17) 0.68455(14) 0.0174(5) Uani 1 1 d . . . . .
H16 H 0.3348 0.4502 0.7283 0.021 Uiso 1 1 calc R U . . .
C17 C 0.23604(16) 0.56663(17) 0.69363(14) 0.0213(5) Uani 1 1 d . . . . .
H17 H 0.2572 0.6068 0.7435 0.026 Uiso 1 1 calc R U . . .
C18 C 0.15945(16) 0.60010(17) 0.63055(15) 0.0226(5) Uani 1 1 d . . . . .
H18 H 0.1282 0.6633 0.6375 0.027 Uiso 1 1 calc R U . . .
C19 C 0.12693(15) 0.54253(17) 0.55654(14) 0.0186(5) Uani 1 1 d . . . . .
H19 H 0.0739 0.5659 0.5134 0.022 Uiso 1 1 calc R U . . .
C20 C 0.17353(14) 0.45067(16) 0.54727(13) 0.0145(4) Uani 1 1 d . . . . .
C33 C 0.51148(15) 0.30136(15) 0.54819(13) 0.0139(4) Uani 1 1 d . . . . .
C34 C 0.60278(15) 0.32997(16) 0.53732(13) 0.0152(5) Uani 1 1 d . . . . .
C35 C 0.61534(16) 0.38908(16) 0.46785(13) 0.0172(5) Uani 1 1 d . . . . .
H35 H 0.6789 0.4096 0.4627 0.021 Uiso 1 1 calc R U . . .
C36 C 0.53510(15) 0.41665(16) 0.40779(13) 0.0166(5) Uani 1 1 d . . . . .
H36 H 0.5435 0.4519 0.3582 0.02 Uiso 1 1 calc R U . . .
C37 C 0.51842(15) 0.22266(16) 0.62042(13) 0.0154(5) Uani 1 1 d . . . . .
H37 H 0.453 0.1977 0.627 0.018 Uiso 1 1 calc R U . . .
C38 C 0.68758(15) 0.28536(16) 0.60315(13) 0.0165(5) Uani 1 1 d . . . . .
H38 H 0.7528 0.3107 0.5962 0.02 Uiso 1 1 calc R U . . .
C39 C 0.57640(15) 0.27491(16) 0.70033(13) 0.0152(5) Uani 1 1 d . . . . .
C40 C 0.54806(16) 0.28860(17) 0.77628(14) 0.0192(5) Uani 1 1 d . . . . .
H40 H 0.4852 0.2668 0.7822 0.023 Uiso 1 1 calc R U . . .
C41 C 0.61227(17) 0.33470(17) 0.84432(14) 0.0216(5) Uani 1 1 d . . . . .
H41 H 0.5931 0.3442 0.8969 0.026 Uiso 1 1 calc R U . . .
C42 C 0.70364(17) 0.36663(17) 0.83572(14) 0.0217(5) Uani 1 1 d . . . . .
H42 H 0.7472 0.3978 0.8824 0.026 Uiso 1 1 calc R U . . .
C43 C 0.73213(16) 0.35331(17) 0.75867(14) 0.0199(5) Uani 1 1 d . . . . .
H43 H 0.795 0.3754 0.7528 0.024 Uiso 1 1 calc R U . . .
C44 C 0.66863(15) 0.30792(16) 0.69097(13) 0.0166(5) Uani 1 1 d . . . . .
C45 C 0.58423(15) 0.13600(16) 0.60157(13) 0.0160(5) Uani 1 1 d . . . . .
C46 C 0.56152(17) 0.03260(17) 0.59673(14) 0.0210(5) Uani 1 1 d . . . . .
H46 H 0.5 0.0092 0.6048 0.025 Uiso 1 1 calc R U . . .
C47 C 0.63077(18) -0.03696(18) 0.57970(14) 0.0255(5) Uani 1 1 d . . . . .
H47 H 0.6157 -0.1082 0.5759 0.031 Uiso 1 1 calc R U . . .
C48 C 0.72038(18) -0.00398(18) 0.56839(14) 0.0260(6) Uani 1 1 d . . . . .
H48 H 0.7663 -0.0523 0.5562 0.031 Uiso 1 1 calc R U . . .
C49 C 0.74399(17) 0.10036(18) 0.57484(14) 0.0225(5) Uani 1 1 d . . . . .
H49 H 0.806 0.1234 0.5676 0.027 Uiso 1 1 calc R U . . .
C50 C 0.67604(15) 0.16954(16) 0.59183(13) 0.0167(5) Uani 1 1 d . . . . .
C51 C 0.0613(2) 0.1279(3) 0.22384(19) 0.0284(7) Uani 0.832(2) 1 d . U P A 1
H51 H 0.0941 0.0965 0.1806 0.034 Uiso 0.832(2) 1 calc R U P A 1
Cl52 Cl -0.03869(6) 0.19888(11) 0.16941(8) 0.0673(5) Uani 0.832(2) 1 d . U P A 1
Cl53 Cl 0.14738(13) 0.20529(13) 0.29106(11) 0.0268(3) Uani 0.832(2) 1 d . U P A 1
Cl54 Cl 0.02006(6) 0.02700(7) 0.28012(7) 0.0400(3) Uani 0.832(2) 1 d . U P A 1
C61 C 0.0418(14) 0.1855(18) 0.2084(15) 0.052(3) Uani 0.168(2) 1 d . U P A 2
H61 H 0.0655 0.1975 0.1549 0.062 Uiso 0.168(2) 1 calc R U P A 2
Cl62 Cl -0.0394(3) 0.2740(5) 0.2220(4) 0.0575(16) Uani 0.168(2) 1 d . U P A 2
Cl63 Cl 0.1303(10) 0.1894(12) 0.2916(10) 0.080(4) Uani 0.168(2) 1 d . U P A 2
Cl64 Cl -0.0089(5) 0.0618(5) 0.2106(6) 0.090(2) Uani 0.168(2) 1 d . U P A 2

loop_
_atom_site_aniso_label
_atom_site_aniso_U_11
_atom_site_aniso_U_22
_atom_site_aniso_U_33
_atom_site_aniso_U_23
_atom_site_aniso_U_13
_atom_site_aniso_U_12
C1 0.0212(11) 0.0112(11) 0.0137(11) -0.0019(9) 0.0037(9) -0.0003(9)
C2 0.0194(11) 0.0103(10) 0.0135(11) -0.0019(9) 0.0022(9) -0.0021(8)
C3 0.0192(11) 0.0087(10) 0.0138(11) -0.0013(9) 0.0021(9) -0.0015(8)
C4 0.0190(11) 0.0130(11) 0.0140(11) -0.0021(9) 0.0018(9) 0.0002(9)
C5 0.0201(11) 0.0147(11) 0.0132(11) -0.0005(9) -0.0025(9) 0.0011(9)
C6 0.0244(12) 0.0132(11) 0.0127(11) 0.0000(9) 0.0046(9) 0.0002(9)
C7 0.0149(10) 0.0142(11) 0.0148(11) 0.0017(9) 0.0020(8) 0.0014(8)
C8 0.0138(10) 0.0160(11) 0.0149(11) 0.0002(9) -0.0014(9) -0.0001(9)
C9 0.0180(11) 0.0153(11) 0.0177(12) -0.0018(9) 0.0068(9) 0.0007(9)
C10 0.0212(11) 0.0175(12) 0.0238(13) 0.0021(10) 0.0079(10) 0.0036(9)
C11 0.0302(13) 0.0131(12) 0.0355(15) 0.0030(10) 0.0154(11) -0.0007(10)
C12 0.0240(12) 0.0157(12) 0.0375(15) -0.0044(11) 0.0092(11) -0.0043(10)
C13 0.0188(11) 0.0208(12) 0.0237(12) -0.0061(10) 0.0030(9) -0.0003(9)
C14 0.0191(11) 0.0149(11) 0.0170(11) -0.0053(9) 0.0059(9) 0.0004(9)
C15 0.0147(10) 0.0145(11) 0.0167(11) 0.0020(9) 0.0056(9) -0.0029(8)
C16 0.0161(10) 0.0202(12) 0.0161(11) 0.0027(9) 0.0037(9) -0.0027(9)
C17 0.0258(12) 0.0196(12) 0.0191(12) -0.0062(10) 0.0062(10) -0.0043(10)
C18 0.0239(12) 0.0161(12) 0.0285(13) -0.0043(10) 0.0074(10) 0.0007(9)
C19 0.0152(11) 0.0182(12) 0.0214(12) 0.0021(10) 0.0020(9) -0.0003(9)
C20 0.0150(10) 0.0147(11) 0.0147(11) 0.0003(9) 0.0049(9) -0.0023(8)
C33 0.0194(11) 0.0106(10) 0.0124(11) -0.0016(8) 0.0048(9) 0.0011(8)
C34 0.0177(11) 0.0127(11) 0.0148(11) -0.0023(9) 0.0028(9) 0.0014(9)
C35 0.0212(11) 0.0149(11) 0.0168(12) -0.0018(9) 0.0072(9) -0.0029(9)
C36 0.0249(12) 0.0117(11) 0.0144(11) 0.0013(9) 0.0069(9) 0.0003(9)
C37 0.0168(11) 0.0143(11) 0.0148(11) 0.0017(9) 0.0030(9) 0.0008(9)
C38 0.0166(11) 0.0168(11) 0.0158(11) 0.0014(9) 0.0033(9) -0.0016(9)
C39 0.0184(11) 0.0111(11) 0.0154(11) 0.0039(9) 0.0021(9) 0.0045(9)
C40 0.0207(11) 0.0162(12) 0.0211(12) 0.0061(10) 0.0052(9) 0.0053(9)
C41 0.0344(13) 0.0160(12) 0.0144(12) 0.0018(9) 0.0054(10) 0.0070(10)
C42 0.0304(13) 0.0146(11) 0.0168(12) -0.0001(9) -0.0019(10) 0.0003(10)
C43 0.0220(11) 0.0156(12) 0.0206(12) 0.0030(10) 0.0016(9) -0.0016(9)
C44 0.0215(11) 0.0115(11) 0.0156(11) 0.0032(9) 0.0018(9) 0.0041(9)
C45 0.0199(11) 0.0152(11) 0.0106(11) 0.0013(9) -0.0020(9) 0.0025(9)
C46 0.0261(12) 0.0168(12) 0.0166(12) 0.0025(9) -0.0032(9) 0.0013(10)
C47 0.0398(14) 0.0152(12) 0.0170(12) -0.0011(10) -0.0039(11) 0.0052(11)
C48 0.0366(14) 0.0243(13) 0.0151(12) -0.0017(10) 0.0012(10) 0.0126(11)
C49 0.0239(12) 0.0286(14) 0.0139(12) -0.0002(10) 0.0019(10) 0.0062(10)
C50 0.0209(11) 0.0182(11) 0.0092(11) 0.0004(9) -0.0007(9) 0.0036(9)
C51 0.0189(14) 0.0446(18) 0.0225(15) -0.0080(13) 0.0065(11) -0.0104(13)
Cl52 0.0267(5) 0.1097(11) 0.0611(8) 0.0485(8) -0.0001(4) -0.0002(5)
Cl53 0.0315(6) 0.0284(5) 0.0194(5) -0.0064(4) 0.0030(4) -0.0068(4)
Cl54 0.0347(5) 0.0353(5) 0.0540(6) 0.0005(4) 0.0182(4) -0.0061(4)
C61 0.029(4) 0.068(4) 0.059(5) -0.006(4) 0.009(3) -0.006(3)
Cl62 0.041(2) 0.078(3) 0.061(3) 0.032(3) 0.027(2) 0.010(2)
Cl63 0.061(5) 0.092(6) 0.079(5) -0.008(4) -0.002(4) -0.008(4)
Cl64 0.080(4) 0.075(3) 0.133(6) -0.041(3) 0.062(4) -0.024(3)

loop_
_atom_type_symbol
_atom_type_description
_atom_type_scat_dispersion_real
_atom_type_scat_dispersion_imag
_atom_type_scat_source
C C 0.0033 0.0016 'International Tables Vol C Tables 4.2.6.8 and 6.1.1.4'
H H 0 0 'International Tables Vol C Tables 4.2.6.8 and 6.1.1.4'
Cl Cl 0.1484 0.1585 'International Tables Vol C Tables 4.2.6.8 and 6.1.1.4'

loop_
_geom_angle_atom_site_label_1
_geom_angle_atom_site_label_2
_geom_angle_atom_site_label_3
_geom_angle
C36 C1 C6 120.11(19)
C36 C1 C2 119.91(19)
C6 C1 C2 119.95(19)
C33 C2 C3 126.81(19)
C33 C2 C1 116.80(18)
C3 C2 C1 116.29(18)
C4 C3 C2 120.85(19)
C4 C3 C7 111.51(18)
C2 C3 C7 126.67(18)
C3 C4 C5 121.67(19)
C3 C4 C8 114.41(18)
C5 C4 C8 123.34(18)
C6 C5 C4 119.05(19)
C6 C5 H5 120.5
C4 C5 H5 120.5
C5 C6 C1 121.5(2)
C5 C6 H6 119.3
C1 C6 H6 119.3
C15 C7 C9 105.27(16)
C15 C7 C3 105.09(16)
C9 C7 C3 107.30(17)
C15 C7 H7 112.9
C9 C7 H7 112.9
C3 C7 H7 112.9
C14 C8 C20 105.63(17)
C14 C8 C4 108.37(17)
C20 C8 C4 103.94(16)
C14 C8 H8 112.8
C20 C8 H8 112.8
C4 C8 H8 112.8
C10 C9 C14 120.6(2)
C10 C9 C7 126.58(19)
C14 C9 C7 112.76(18)
C9 C10 C11 118.9(2)
C9 C10 H10 120.6
C11 C10 H10 120.6
C12 C11 C10 120.6(2)
C12 C11 H11 119.7
C10 C11 H11 119.7
C11 C12 C13 120.3(2)
C11 C12 H12 119.8
C13 C12 H12 119.8
C14 C13 C12 119.3(2)
C14 C13 H13 120.3
C12 C13 H13 120.3
C13 C14 C9 120.3(2)
C13 C14 C8 126.9(2)
C9 C14 C8 112.71(18)
C16 C15 C20 120.8(2)
C16 C15 C7 125.79(19)
C20 C15 C7 113.42(18)
C15 C16 C17 119.2(2)
C15 C16 H16 120.4
C17 C16 H16 120.4
C18 C17 C16 120.2(2)
C18 C17 H17 119.9
C16 C17 H17 119.9
C17 C18 C19 121.1(2)
C17 C18 H18 119.5
C19 C18 H18 119.5
C20 C19 C18 118.7(2)
C20 C19 H19 120.6
C18 C19 H19 120.6
C19 C20 C15 120.0(2)
C19 C20 C8 127.99(19)
C15 C20 C8 111.93(18)
C34 C33 C2 119.93(19)
C34 C33 C37 111.62(17)
C2 C33 C37 128.36(18)
C33 C34 C35 122.09(19)
C33 C34 C38 114.38(18)
C35 C34 C38 123.38(18)
C36 C35 C34 119.0(2)
C36 C35 H35 120.5
C34 C35 H35 120.5
C35 C36 C1 121.4(2)
C35 C36 H36 119.3
C1 C36 H36 119.3
C39 C37 C45 105.27(16)
C39 C37 C33 105.99(16)
C45 C37 C33 106.43(16)
C39 C37 H37 112.8
C45 C37 H37 112.8
C33 C37 H37 112.8
C50 C38 C44 105.46(17)
C50 C38 C34 104.34(16)
C44 C38 C34 107.75(17)
C50 C38 H38 112.9
C44 C38 H38 112.9
C34 C38 H38 112.9
C40 C39 C44 120.5(2)
C40 C39 C37 127.13(19)
C44 C39 C37 112.37(18)
C39 C40 C41 119.5(2)
C39 C40 H40 120.2
C41 C40 H40 120.2
C42 C41 C40 120.3(2)
C42 C41 H41 119.9
C40 C41 H41 119.9
C41 C42 C43 120.2(2)
C41 C42 H42 119.9
C43 C42 H42 119.9
C44 C43 C42 119.7(2)
C44 C43 H43 120.2
C42 C43 H43 120.1
C43 C44 C39 119.8(2)
C43 C44 C38 127.07(19)
C39 C44 C38 113.10(18)
C46 C45 C50 120.3(2)
C46 C45 C37 126.1(2)
C50 C45 C37 113.65(18)
C45 C46 C47 118.8(2)
C45 C46 H46 120.6
C47 C46 H46 120.6
C48 C47 C46 121.1(2)
C48 C47 H47 119.5
C46 C47 H47 119.5
C47 C48 C49 120.1(2)
C47 C48 H48 119.9
C49 C48 H48 119.9
C50 C49 C48 119.1(2)
C50 C49 H49 120.4
C48 C49 H49 120.4
C49 C50 C45 120.6(2)
C49 C50 C38 127.6(2)
C45 C50 C38 111.82(18)
Cl52 C51 Cl53 112.0(2)
Cl52 C51 Cl54 109.56(16)
Cl53 C51 Cl54 111.68(18)
Cl52 C51 H51 107.8
Cl53 C51 H51 107.8
Cl54 C51 H51 107.8
Cl63 C61 Cl62 107.0(14)
Cl63 C61 Cl64 104.6(15)
Cl62 C61 Cl64 109.8(11)
Cl63 C61 H61 111.7
Cl62 C61 H61 111.7
Cl64 C61 H61 111.7

loop_
_geom_bond_atom_site_label_1
_geom_bond_atom_site_label_2
_geom_bond_distance
C1 C36 1.410(3)
C1 C6 1.417(3)
C1 C2 1.440(3)
C2 C33 1.427(3)
C2 C3 1.430(3)
C3 C4 1.380(3)
C3 C7 1.539(3)
C4 C5 1.402(3)
C4 C8 1.524(3)
C5 C6 1.361(3)
C5 H5 0.95
C6 H6 0.95
C7 C15 1.524(3)
C7 C9 1.526(3)
C7 H7 1
C8 C14 1.519(3)
C8 C20 1.520(3)
C8 H8 1
C9 C10 1.381(3)
C9 C14 1.398(3)
C10 C11 1.393(3)
C10 H10 0.95
C11 C12 1.383(3)
C11 H11 0.95
C12 C13 1.393(3)
C12 H12 0.95
C13 C14 1.377(3)
C13 H13 0.95
C15 C16 1.378(3)
C15 C20 1.402(3)
C16 C17 1.394(3)
C16 H16 0.95
C17 C18 1.377(3)
C17 H17 0.95
C18 C19 1.397(3)
C18 H18 0.95
C19 C20 1.386(3)
C19 H19 0.95
C33 C34 1.380(3)
C33 C37 1.537(3)
C34 C35 1.400(3)
C34 C38 1.524(3)
C35 C36 1.362(3)
C35 H35 0.95
C36 H36 0.95
C37 C39 1.524(3)
C37 C45 1.529(3)
C37 H37 1
C38 C50 1.523(3)
C38 C44 1.523(3)
C38 H38 1
C39 C40 1.377(3)
C39 C44 1.401(3)
C40 C41 1.393(3)
C40 H40 0.95
C41 C42 1.381(3)
C41 H41 0.95
C42 C43 1.394(3)
C42 H42 0.95
C43 C44 1.381(3)
C43 H43 0.95
C45 C46 1.381(3)
C45 C50 1.399(3)
C46 C47 1.397(3)
C46 H46 0.95
C47 C48 1.376(3)
C47 H47 0.95
C48 C49 1.396(3)
C48 H48 0.95
C49 C50 1.380(3)
C49 H49 0.95
C51 Cl52 1.747(4)
C51 Cl53 1.753(3)
C51 Cl54 1.763(3)
C51 H51 1
C61 Cl63 1.62(3)
C61 Cl62 1.67(2)
C61 Cl64 1.76(2)
C61 H61 1

loop_
_geom_torsion_atom_site_label_1
_geom_torsion_atom_site_label_2
_geom_torsion_atom_site_label_3
_geom_torsion_atom_site_label_4
_geom_torsion
C36 C1 C2 C33 -8.0(3)
C6 C1 C2 C33 174.14(19)
C36 C1 C2 C3 168.46(19)
C6 C1 C2 C3 -9.4(3)
C33 C2 C3 C4 -176.1(2)
C1 C2 C3 C4 7.9(3)
C33 C2 C3 C7 16.1(3)
C1 C2 C3 C7 -159.93(19)
C2 C3 C4 C5 -1.1(3)
C7 C3 C4 C5 168.43(19)
C2 C3 C4 C8 -172.57(18)
C7 C3 C4 C8 -3.1(2)
C3 C4 C5 C6 -4.5(3)
C8 C4 C5 C6 166.2(2)
C4 C5 C6 C1 2.8(3)
C36 C1 C6 C5 -173.6(2)
C2 C1 C6 C5 4.3(3)
C4 C3 C7 C15 -54.7(2)
C2 C3 C7 C15 114.1(2)
C4 C3 C7 C9 57.0(2)
C2 C3 C7 C9 -134.2(2)
C3 C4 C8 C14 -52.3(2)
C5 C4 C8 C14 136.3(2)
C3 C4 C8 C20 59.7(2)
C5 C4 C8 C20 -111.6(2)
C15 C7 C9 C10 -121.1(2)
C3 C7 C9 C10 127.3(2)
C15 C7 C9 C14 55.8(2)
C3 C7 C9 C14 -55.7(2)
C14 C9 C10 C11 -0.7(3)
C7 C9 C10 C11 176.1(2)
C9 C10 C11 C12 0.3(3)
C10 C11 C12 C13 0.5(4)
C11 C12 C13 C14 -1.0(3)
C12 C13 C14 C9 0.7(3)
C12 C13 C14 C8 -176.4(2)
C10 C9 C14 C13 0.1(3)
C7 C9 C14 C13 -177.00(19)
C10 C9 C14 C8 177.60(19)
C7 C9 C14 C8 0.5(2)
C20 C8 C14 C13 119.8(2)
C4 C8 C14 C13 -129.3(2)
C20 C8 C14 C9 -57.5(2)
C4 C8 C14 C9 53.4(2)
C9 C7 C15 C16 125.0(2)
C3 C7 C15 C16 -121.8(2)
C9 C7 C15 C20 -56.1(2)
C3 C7 C15 C20 57.0(2)
C20 C15 C16 C17 -1.3(3)
C7 C15 C16 C17 177.47(19)
C15 C16 C17 C18 0.9(3)
C16 C17 C18 C19 -0.1(3)
C17 C18 C19 C20 -0.3(3)
C18 C19 C20 C15 -0.2(3)
C18 C19 C20 C8 -177.4(2)
C16 C15 C20 C19 1.0(3)
C7 C15 C20 C19 -177.94(18)
C16 C15 C20 C8 178.64(18)
C7 C15 C20 C8 -0.3(2)
C14 C8 C20 C19 -125.4(2)
C4 C8 C20 C19 120.6(2)
C14 C8 C20 C15 57.2(2)
C4 C8 C20 C15 -56.8(2)
C3 C2 C33 C34 -165.0(2)
C1 C2 C33 C34 11.0(3)
C3 C2 C33 C37 18.7(3)
C1 C2 C33 C37 -165.29(19)
C2 C33 C34 C35 -6.3(3)
C37 C33 C34 C35 170.55(19)
C2 C33 C34 C38 177.97(18)
C37 C33 C34 C38 -5.2(2)
C33 C34 C35 C36 -2.0(3)
C38 C34 C35 C36 173.33(19)
C34 C35 C36 C1 5.1(3)
C6 C1 C36 C35 177.9(2)
C2 C1 C36 C35 0.0(3)
C34 C33 C37 C39 59.5(2)
C2 C33 C37 C39 -123.9(2)
C34 C33 C37 C45 -52.2(2)
C2 C33 C37 C45 124.3(2)
C33 C34 C38 C50 60.7(2)
C35 C34 C38 C50 -114.9(2)
C33 C34 C38 C44 -51.0(2)
C35 C34 C38 C44 133.3(2)
C45 C37 C39 C40 -122.7(2)
C33 C37 C39 C40 124.7(2)
C45 C37 C39 C44 55.5(2)
C33 C37 C39 C44 -57.1(2)
C44 C39 C40 C41 -0.7(3)
C37 C39 C40 C41 177.41(19)
C39 C40 C41 C42 0.1(3)
C40 C41 C42 C43 0.3(3)
C41 C42 C43 C44 -0.1(3)
C42 C43 C44 C39 -0.5(3)
C42 C43 C44 C38 -178.8(2)
C40 C39 C44 C43 0.9(3)
C37 C39 C44 C43 -177.49(18)
C40 C39 C44 C38 179.37(19)
C37 C39 C44 C38 1.0(2)
C50 C38 C44 C43 120.5(2)
C34 C38 C44 C43 -128.5(2)
C50 C38 C44 C39 -57.8(2)
C34 C38 C44 C39 53.1(2)
C39 C37 C45 C46 121.0(2)
C33 C37 C45 C46 -126.8(2)
C39 C37 C45 C50 -56.8(2)
C33 C37 C45 C50 55.5(2)
C50 C45 C46 C47 -1.7(3)
C37 C45 C46 C47 -179.33(19)
C45 C46 C47 C48 0.4(3)
C46 C47 C48 C49 0.8(3)
C47 C48 C49 C50 -0.6(3)
C48 C49 C50 C45 -0.7(3)
C48 C49 C50 C38 178.6(2)
C46 C45 C50 C49 1.9(3)
C37 C45 C50 C49 179.78(19)
C46 C45 C50 C38 -177.55(19)
C37 C45 C50 C38 0.3(2)
C44 C38 C50 C49 -122.9(2)
C34 C38 C50 C49 123.7(2)
C44 C38 C50 C45 56.5(2)
C34 C38 C50 C45 -56.9(2)
